data_7711233
loop_
_publ_author_name
'Hejda, Martin'
'Zechovsk\'y, Jan'
'Kreml\'a\<cek, V\'it'
'Erben, Milan'
'Rychagova, Elena A.'
'Jambor, Roman'
'R\%u\<zi\<cka, Ale\<s'
'Ketkov, Sergey Yu.'
'Dost\'al, Libor'

_publ_section_title
;
 Beyond simple hetero Diels-Alder Cycloadditions. A New Type of
 Element-Ligand Cooperativity at N,C,N-coordinated Arsinidene and
 Stibinidene Centres in the Reaction with an Electron Deficient Alkyne.
;
_journal_name_full 'Dalton Transactions'
_journal_paper_doi 10.1039/D2DT02499C
_journal_year 2022
_chemical_formula_moiety 'C38 H47 As N2 O4'
_chemical_formula_sum 'C38 H47 As N2 O4'
_chemical_formula_weight 670.69
_space_group_crystal_system triclinic
_space_group_IT_number 2
_space_group_name_Hall '-P 1'
_space_group_name_H-M_alt 'P -1'
_atom_sites_solution_hydrogens mixed
_audit_creation_method SHELXL-2017/1
_audit_update_record
;
2022-07-27 deposited with the CCDC.	2022-09-13 downloaded from the CCDC.
;
_cell_angle_alpha 89.006(2)
_cell_angle_beta 80.927(2)
_cell_angle_gamma 80.477(2)
_cell_formula_units_Z 2
_cell_length_a 11.1958(5)
_cell_length_b 12.5602(6)
_cell_length_c 12.8491(6)
_cell_measurement_reflns_used 54993
_cell_measurement_temperature 150(2)
_cell_measurement_theta_max 27.5
_cell_measurement_theta_min 1
_cell_volume 1759.59(14)
_computing_cell_refinement 'APEX3 v2018.1-0 (Bruker AXS)'
_computing_data_collection 'Bruker Instrument Service vV6.2.3'
_computing_data_reduction 'SAINT V8.38A (Bruker AXS Inc., 2016)'
_computing_molecular_graphics 'Bruker SHELXTL'
_computing_publication_material 'Bruker SHELXTL'
_computing_structure_refinement 'SHELXL-2017/1 (Sheldrick, 2017)'
_computing_structure_solution 'SHELXT 2014/5 (Sheldrick, 2014)'
_diffrn_ambient_temperature 150(2)
_diffrn_detector_area_resol_mean 10.4167
_diffrn_measured_fraction_theta_full 0.999
_diffrn_measured_fraction_theta_max 0.999
_diffrn_measurement_device_type 'Bruker D8 - Venture'
_diffrn_measurement_method '\f and \w scans to fill the Ewald sphere'
_diffrn_radiation_type MoK\a
_diffrn_radiation_wavelength 0.71073
_diffrn_reflns_av_R_equivalents 0.0613
_diffrn_reflns_av_unetI/netI 0.0353
_diffrn_reflns_Laue_measured_fraction_full 0.999
_diffrn_reflns_Laue_measured_fraction_max 0.999
_diffrn_reflns_limit_h_max 14
_diffrn_reflns_limit_h_min -14
_diffrn_reflns_limit_k_max 16
_diffrn_reflns_limit_k_min -16
_diffrn_reflns_limit_l_max 16
_diffrn_reflns_limit_l_min -16
_diffrn_reflns_number 54993
_diffrn_reflns_point_group_measured_fraction_full 0.999
_diffrn_reflns_point_group_measured_fraction_max 0.999
_diffrn_reflns_theta_full 25.242
_diffrn_reflns_theta_max 27.551
_diffrn_reflns_theta_min 2.276
_diffrn_source 'sealed X-ray tube'
_exptl_absorpt_coefficient_mu 1.007
_exptl_absorpt_correction_T_max 0.7456
_exptl_absorpt_correction_T_min 0.6638
_exptl_absorpt_correction_type multi-scan
_exptl_absorpt_process_details
;
SADABS-2016/2 - Bruker AXS area detector
scaling and absorption correction
;
_exptl_crystal_colour orange
_exptl_crystal_density_diffrn 1.266
_exptl_crystal_description block
_exptl_crystal_F_000 708
_exptl_crystal_size_max 0.427
_exptl_crystal_size_mid 0.299
_exptl_crystal_size_min 0.160
_refine_diff_density_max 0.549
_refine_diff_density_min -0.463
_refine_diff_density_rms 0.060
_refine_ls_extinction_method none
_refine_ls_goodness_of_fit_ref 1.045
_refine_ls_hydrogen_treatment mixed
_refine_ls_matrix_type full
_refine_ls_number_parameters 424
_refine_ls_number_reflns 8124
_refine_ls_number_restraints 351
_refine_ls_restrained_S_all 1.023
_refine_ls_R_factor_all 0.0466
_refine_ls_R_factor_gt 0.0344
_refine_ls_shift/su_max 0.001
_refine_ls_shift/su_mean 0.000
_refine_ls_structure_factor_coef Fsqd
_refine_ls_weighting_details 'w=1/[\s^2^(Fo^2^)+(0.0317P)^2^+1.1865P] where P=(Fo^2^+2Fc^2^)/3'
_refine_ls_weighting_scheme calc
_refine_ls_wR_factor_gt 0.0748
_refine_ls_wR_factor_ref 0.0795
_reflns_Friedel_coverage 0.000
_reflns_number_gt 6961
_reflns_number_total 8124
_reflns_threshold_expression 'I > 2\s(I)'
_cod_data_source_file d2dt02499c1.cif
_cod_data_source_block ld210521As1
_cod_database_code 7711233
_shelx_shelxl_version_number 2017/1
_shelx_space_group_comment
;
The symmetry employed for this shelxl refinement is uniquely defined
by the following loop, which should always be used as a source of
symmetry information in preference to the above space-group names.
They are only intended as comments.
;
_exptl_absorpt_special_details
;
The ratio of minimum to maximum
apparent transmission was 0.890
;

loop_
_space_group_symop_operation_xyz
'x, y, z'
'-x, -y, -z'

loop_
_atom_site_label
_atom_site_type_symbol
_atom_site_fract_x
_atom_site_fract_y
_atom_site_fract_z
_atom_site_U_iso_or_equiv
_atom_site_adp_type
_atom_site_occupancy
_atom_site_site_symmetry_order
_atom_site_calc_flag
_atom_site_refinement_flags_posn
_atom_site_refinement_flags_adp
_atom_site_refinement_flags_occupancy
_atom_site_disorder_assembly
_atom_site_disorder_group
As1 As 0.67408(2) 0.43624(2) 0.49573(2) 0.01675(6) Uani 1 1 d . . . . .
O1 O 0.82284(15) 0.60854(12) 0.13097(11) 0.0322(3) Uani 1 1 d . . . . .
H1 H 0.7563(19) 0.4701(17) 0.0970(17) 0.018(5) Uiso 1 1 d . . . . .
N1 N 0.72799(14) 0.41989(12) 0.12567(11) 0.0145(3) Uani 1 1 d . . . . .
C1 C 0.61298(15) 0.34881(13) 0.40435(13) 0.0136(3) Uani 1 1 d . . . . .
O2 O 0.93989(12) 0.57631(12) 0.25769(11) 0.0269(3) Uani 1 1 d . . . . .
H2 H 0.416(2) 0.1643(17) 0.6118(17) 0.023(6) Uiso 1 1 d . . . . .
N2 N 0.48707(15) 0.15534(13) 0.60495(13) 0.0197(3) Uani 1 1 d . . . . .
C2 C 0.62729(15) 0.36082(13) 0.29328(13) 0.0138(3) Uani 1 1 d . . . . .
C3 C 0.56058(16) 0.30194(14) 0.23647(14) 0.0183(4) Uani 1 1 d . . . . .
H3 H 0.564790 0.311966 0.162606 0.022 Uiso 1 1 calc R U . . .
O3 O 0.76957(12) 0.70458(10) 0.41234(11) 0.0226(3) Uani 1 1 d . . . . .
C4 C 0.49033(18) 0.23105(16) 0.28585(15) 0.0233(4) Uani 1 1 d . . . . .
H4 H 0.445009 0.193616 0.246487 0.028 Uiso 1 1 calc R U . . .
O4 O 0.86009(14) 0.57638(11) 0.51206(11) 0.0292(3) Uani 1 1 d . . . . .
C5 C 0.48496(17) 0.21340(15) 0.39443(15) 0.0212(4) Uani 1 1 d . . . . .
H5 H 0.440643 0.160268 0.427167 0.025 Uiso 1 1 calc R U . . .
C6 C 0.54291(15) 0.27191(13) 0.45384(14) 0.0152(3) Uani 1 1 d . . . . .
C7 C 0.70525(15) 0.43013(13) 0.23482(13) 0.0129(3) Uani 1 1 d . . . . .
C8 C 0.75643(15) 0.50692(13) 0.28369(13) 0.0140(3) Uani 1 1 d . . . . .
C9 C 0.74553(16) 0.51974(13) 0.39400(14) 0.0149(3) Uani 1 1 d . . . . .
C10 C 0.83988(17) 0.57002(14) 0.21532(15) 0.0191(4) Uani 1 1 d . . . . .
C11 C 1.0171(2) 0.6503(2) 0.2067(2) 0.0492(7) Uani 1 1 d . . . . .
H11A H 1.044710 0.628847 0.132725 0.074 Uiso 1 1 calc R U . . .
H11B H 1.088474 0.648425 0.242529 0.074 Uiso 1 1 calc R U . . .
H11C H 0.970245 0.723705 0.210410 0.074 Uiso 1 1 calc R U . . .
C12 C 0.79269(16) 0.61129(14) 0.43726(14) 0.0174(4) Uani 1 1 d . . . . .
C13 C 0.9061(3) 0.65871(19) 0.5641(2) 0.0444(6) Uani 1 1 d . . . . .
H13A H 0.953241 0.699157 0.511285 0.067 Uiso 1 1 calc R U . . .
H13B H 0.959120 0.624697 0.613287 0.067 Uiso 1 1 calc R U . . .
H13C H 0.837092 0.708083 0.602828 0.067 Uiso 1 1 calc R U . . .
C14 C 0.77117(15) 0.32008(13) 0.06778(13) 0.0138(3) Uani 1 1 d . . . . .
C15 C 0.71291(16) 0.30019(14) -0.01785(14) 0.0173(3) Uani 1 1 d . . . . .
C16 C 0.75646(17) 0.20605(15) -0.07704(14) 0.0204(4) Uani 1 1 d . . . . .
H16 H 0.718686 0.192219 -0.135505 0.025 Uiso 1 1 calc R U . . .
C17 C 0.85354(18) 0.13249(15) -0.05224(15) 0.0229(4) Uani 1 1 d . . . . .
H17 H 0.881419 0.068076 -0.092735 0.027 Uiso 1 1 calc R U . . .
C19 C 0.87213(16) 0.24718(14) 0.09224(14) 0.0164(3) Uani 1 1 d . . . . .
C26 C 0.52874(16) 0.25694(14) 0.57248(14) 0.0171(4) Uani 1 1 d . . . . .
H26A H 0.608508 0.258462 0.595992 0.021 Uiso 1 1 calc R U . . .
H26B H 0.469020 0.317767 0.607383 0.021 Uiso 1 1 calc R U . . .
C25 C 0.9304(2) 0.18633(19) 0.26858(17) 0.0327(5) Uani 1 1 d . . . . .
H25A H 0.843182 0.190504 0.297049 0.049 Uiso 1 1 calc R U . . .
H25B H 0.974586 0.203682 0.324412 0.049 Uiso 1 1 calc R U . . .
H25C H 0.963884 0.113127 0.241828 0.049 Uiso 1 1 calc R U . . .
C24 C 1.0807(2) 0.2644(2) 0.13434(18) 0.0375(5) Uani 1 1 d . . . . .
H24A H 1.116947 0.191501 0.108111 0.056 Uiso 1 1 calc R U . . .
H24B H 1.123716 0.283970 0.190094 0.056 Uiso 1 1 calc R U . . .
H24C H 1.088217 0.315839 0.076437 0.056 Uiso 1 1 calc R U . . .
C23 C 0.94513(16) 0.26709(15) 0.17863(14) 0.0192(4) Uani 1 1 d . . . . .
H23 H 0.911742 0.340994 0.208389 0.023 Uiso 1 1 calc R U . . .
C22 C 0.4966(2) 0.3177(2) -0.0588(3) 0.0570(8) Uani 1 1 d . . . . .
H22A H 0.424087 0.370566 -0.067460 0.085 Uiso 1 1 calc R U . . .
H22B H 0.478055 0.274803 0.004391 0.085 Uiso 1 1 calc R U . . .
H22C H 0.519448 0.269842 -0.120699 0.085 Uiso 1 1 calc R U . . .
C21 C 0.6402(3) 0.4389(2) -0.1460(2) 0.0624(9) Uani 1 1 d . . . . .
H21A H 0.676107 0.387953 -0.203776 0.094 Uiso 1 1 calc R U . . .
H21B H 0.700575 0.483673 -0.133477 0.094 Uiso 1 1 calc R U . . .
H21C H 0.567478 0.485244 -0.164742 0.094 Uiso 1 1 calc R U . . .
C20 C 0.60412(18) 0.37719(16) -0.04712(16) 0.0260(4) Uani 1 1 d . . . . .
H20 H 0.575047 0.430882 0.011736 0.031 Uiso 1 1 calc R U . . .
C27 C 0.53511(16) 0.09600(14) 0.68754(14) 0.0157(3) Uani 1 1 d . . . . .
C28 C 0.45492(16) 0.07169(14) 0.77794(14) 0.0164(3) Uani 1 1 d . . . . .
C29 C 0.50346(17) 0.00940(15) 0.85656(14) 0.0203(4) Uani 1 1 d . . . . .
H29 H 0.450110 -0.007573 0.917407 0.024 Uiso 1 1 calc R U . . .
C30 C 0.62799(18) -0.02837(15) 0.84788(15) 0.0223(4) Uani 1 1 d . . . . .
H30 H 0.659929 -0.069759 0.902855 0.027 Uiso 1 1 calc R U . . .
C31 C 0.70536(17) -0.00545(15) 0.75877(14) 0.0201(4) Uani 1 1 d . . . . .
H31 H 0.790742 -0.031722 0.753157 0.024 Uiso 1 1 calc R U . . .
C32 C 0.66166(16) 0.05522(14) 0.67675(14) 0.0169(3) Uani 1 1 d . . . . .
C33 C 0.31755(17) 0.10911(16) 0.78677(15) 0.0219(4) Uani 1 1 d . . . . .
H33 H 0.304661 0.180462 0.750917 0.026 Uiso 1 1 calc R U . . .
C34 C 0.2610(2) 0.0303(2) 0.72836(18) 0.0368(5) Uani 1 1 d . . . . .
H34A H 0.304278 0.020857 0.655790 0.055 Uiso 1 1 calc R U . . .
H34B H 0.174276 0.059010 0.727635 0.055 Uiso 1 1 calc R U . . .
H34C H 0.268260 -0.039449 0.764112 0.055 Uiso 1 1 calc R U . . .
C35 C 0.25088(19) 0.12454(18) 0.89968(16) 0.0304(5) Uani 1 1 d . . . . .
H35A H 0.165070 0.156854 0.899236 0.046 Uiso 1 1 calc R U . . .
H35B H 0.290292 0.172305 0.937795 0.046 Uiso 1 1 calc R U . . .
H35C H 0.254388 0.054384 0.934663 0.046 Uiso 1 1 calc R U . . .
C36 C 0.75212(17) 0.07162(15) 0.57852(15) 0.0210(4) Uani 1 1 d . . . . .
H36 H 0.704129 0.106431 0.524050 0.025 Uiso 1 1 calc R U . . .
C37 C 0.82454(19) -0.03602(17) 0.53328(16) 0.0289(4) Uani 1 1 d . . . . .
H37A H 0.767453 -0.083636 0.519923 0.043 Uiso 1 1 calc R U . . .
H37B H 0.875757 -0.070072 0.583840 0.043 Uiso 1 1 calc R U . . .
H37C H 0.876823 -0.023313 0.467104 0.043 Uiso 1 1 calc R U . . .
C38 C 0.84068(18) 0.14652(18) 0.60020(18) 0.0303(5) Uani 1 1 d . . . . .
H38A H 0.893954 0.158830 0.534451 0.045 Uiso 1 1 calc R U . . .
H38B H 0.890924 0.112977 0.651655 0.045 Uiso 1 1 calc R U . . .
H38C H 0.793758 0.215637 0.628339 0.045 Uiso 1 1 calc R U . . .
C18 C 0.91010(17) 0.15292(15) 0.03180(15) 0.0213(4) Uani 1 1 d . . . . .
H18 H 0.976390 0.101555 0.048797 0.026 Uiso 1 1 calc R U . . .

loop_
_atom_site_aniso_label
_atom_site_aniso_U_11
_atom_site_aniso_U_22
_atom_site_aniso_U_33
_atom_site_aniso_U_23
_atom_site_aniso_U_13
_atom_site_aniso_U_12
As1 0.02299(10) 0.01691(9) 0.01149(9) 0.00007(6) -0.00268(7) -0.00655(7)
O1 0.0457(9) 0.0315(8) 0.0251(8) 0.0113(6) -0.0081(7) -0.0220(7)
N1 0.0189(7) 0.0126(7) 0.0119(7) 0.0025(6) -0.0016(6) -0.0031(6)
C1 0.0141(8) 0.0121(8) 0.0139(8) 0.0002(6) -0.0018(6) -0.0006(6)
O2 0.0181(7) 0.0351(8) 0.0288(8) 0.0018(6) 0.0003(6) -0.0125(6)
N2 0.0142(8) 0.0245(8) 0.0219(8) 0.0106(6) -0.0045(6) -0.0069(6)
C2 0.0130(8) 0.0130(8) 0.0142(8) -0.0011(6) -0.0013(6) 0.0004(6)
C3 0.0201(9) 0.0211(9) 0.0140(9) -0.0019(7) -0.0017(7) -0.0051(7)
O3 0.0266(7) 0.0151(6) 0.0276(7) 0.0000(5) -0.0065(6) -0.0053(5)
C4 0.0255(10) 0.0276(10) 0.0197(9) -0.0038(8) -0.0032(8) -0.0126(8)
O4 0.0407(8) 0.0223(7) 0.0317(8) 0.0014(6) -0.0230(7) -0.0099(6)
C5 0.0230(9) 0.0206(9) 0.0205(9) 0.0017(7) 0.0017(7) -0.0097(7)
C6 0.0143(8) 0.0142(8) 0.0151(8) 0.0011(6) 0.0007(6) 0.0005(6)
C7 0.0128(8) 0.0124(8) 0.0123(8) 0.0007(6) -0.0017(6) 0.0014(6)
C8 0.0140(8) 0.0122(8) 0.0149(8) 0.0013(6) -0.0012(6) -0.0007(6)
C9 0.0154(8) 0.0127(8) 0.0164(8) -0.0001(6) -0.0035(7) -0.0015(6)
C10 0.0206(9) 0.0151(8) 0.0210(9) -0.0021(7) 0.0001(7) -0.0049(7)
C11 0.0377(14) 0.0658(18) 0.0521(16) 0.0124(13) -0.0018(12) -0.0380(13)
C12 0.0170(9) 0.0185(9) 0.0168(9) -0.0033(7) -0.0005(7) -0.0048(7)
C13 0.0633(17) 0.0357(13) 0.0472(15) -0.0014(11) -0.0363(13) -0.0195(12)
C14 0.0158(8) 0.0137(8) 0.0112(8) 0.0013(6) 0.0002(6) -0.0024(6)
C15 0.0182(9) 0.0177(8) 0.0153(9) -0.0003(7) -0.0027(7) -0.0007(7)
C16 0.0250(10) 0.0207(9) 0.0161(9) -0.0041(7) -0.0062(7) -0.0019(7)
C17 0.0295(10) 0.0166(9) 0.0205(10) -0.0062(7) -0.0030(8) 0.0016(7)
C19 0.0168(8) 0.0176(8) 0.0145(8) 0.0016(7) -0.0019(7) -0.0025(7)
C26 0.0172(9) 0.0186(9) 0.0143(8) 0.0034(7) 0.0001(7) -0.0022(7)
C25 0.0364(12) 0.0396(12) 0.0245(11) 0.0041(9) -0.0130(9) -0.0055(10)
C24 0.0250(11) 0.0584(15) 0.0301(12) -0.0047(11) -0.0047(9) -0.0090(10)
C23 0.0180(9) 0.0214(9) 0.0176(9) -0.0034(7) -0.0055(7) 0.0012(7)
C22 0.0367(14) 0.0526(16) 0.086(2) -0.0276(15) -0.0368(15) 0.0088(12)
C21 0.0657(19) 0.0671(19) 0.0334(14) 0.0201(13) 0.0035(13) 0.0369(15)
C20 0.0274(10) 0.0276(10) 0.0211(10) -0.0059(8) -0.0105(8) 0.0083(8)
C27 0.0182(8) 0.0144(8) 0.0155(8) 0.0014(6) -0.0049(7) -0.0039(7)
C28 0.0194(9) 0.0150(8) 0.0152(8) 0.0002(6) -0.0030(7) -0.0041(7)
C29 0.0262(10) 0.0212(9) 0.0137(9) 0.0028(7) -0.0033(7) -0.0049(7)
C30 0.0286(10) 0.0222(9) 0.0170(9) 0.0022(7) -0.0095(8) -0.0013(8)
C31 0.0197(9) 0.0212(9) 0.0199(9) -0.0031(7) -0.0075(7) -0.0010(7)
C32 0.0190(9) 0.0162(8) 0.0159(9) -0.0016(7) -0.0031(7) -0.0036(7)
C33 0.0191(9) 0.0278(10) 0.0175(9) 0.0078(7) -0.0001(7) -0.0034(8)
C34 0.0255(11) 0.0560(15) 0.0329(12) 0.0000(11) -0.0093(9) -0.0139(10)
C35 0.0240(10) 0.0415(12) 0.0228(11) 0.0066(9) 0.0007(8) -0.0014(9)
C36 0.0173(9) 0.0248(10) 0.0193(9) 0.0007(7) -0.0007(7) -0.0012(7)
C37 0.0280(11) 0.0324(11) 0.0225(10) -0.0033(8) -0.0021(8) 0.0044(9)
C38 0.0193(10) 0.0350(11) 0.0364(12) 0.0018(9) 0.0005(9) -0.0087(8)
C18 0.0225(9) 0.0188(9) 0.0207(9) 0.0006(7) -0.0053(7) 0.0035(7)

loop_
_atom_type_symbol
_atom_type_description
_atom_type_scat_dispersion_real
_atom_type_scat_dispersion_imag
_atom_type_scat_source
C C 0.0033 0.0016 'International Tables Vol C Tables 4.2.6.8 and 6.1.1.4'
H H 0.0000 0.0000 'International Tables Vol C Tables 4.2.6.8 and 6.1.1.4'
As As 0.0499 2.0058 'International Tables Vol C Tables 4.2.6.8 and 6.1.1.4'
N N 0.0061 0.0033 'International Tables Vol C Tables 4.2.6.8 and 6.1.1.4'
O O 0.0106 0.0060 'International Tables Vol C Tables 4.2.6.8 and 6.1.1.4'

loop_
_geom_angle_atom_site_label_1
_geom_angle_atom_site_label_2
_geom_angle_atom_site_label_3
_geom_angle
_geom_angle_site_symmetry_1
_geom_angle_site_symmetry_3
_geom_angle_publ_flag
C9 As1 C1 97.14(7) . . ?
C7 N1 C14 125.39(14) . . ?
C7 N1 H1 112.8(15) . . ?
C14 N1 H1 112.4(15) . . ?
C2 C1 C6 119.87(15) . . ?
C2 C1 As1 123.94(12) . . ?
C6 C1 As1 116.08(12) . . ?
C10 O2 C11 115.53(17) . . ?
C27 N2 C26 119.48(15) . . ?
C27 N2 H2 113.4(16) . . ?
C26 N2 H2 108.7(16) . . ?
C3 C2 C1 117.80(15) . . ?
C3 C2 C7 118.29(15) . . ?
C1 C2 C7 123.92(15) . . ?
C4 C3 C2 121.33(16) . . ?
C4 C3 H3 119.3 . . ?
C2 C3 H3 119.3 . . ?
C3 C4 C5 120.21(17) . . ?
C3 C4 H4 119.9 . . ?
C5 C4 H4 119.9 . . ?
C12 O4 C13 115.70(15) . . ?
C6 C5 C4 120.75(16) . . ?
C6 C5 H5 119.6 . . ?
C4 C5 H5 119.6 . . ?
C5 C6 C1 119.72(16) . . ?
C5 C6 C26 119.88(15) . . ?
C1 C6 C26 120.37(15) . . ?
N1 C7 C8 119.37(15) . . ?
N1 C7 C2 117.75(14) . . ?
C8 C7 C2 122.87(15) . . ?
C7 C8 C9 124.13(15) . . ?
C7 C8 C10 117.83(15) . . ?
C9 C8 C10 117.63(15) . . ?
C8 C9 C12 119.46(15) . . ?
C8 C9 As1 126.97(13) . . ?
C12 C9 As1 113.55(12) . . ?
O1 C10 O2 123.20(17) . . ?
O1 C10 C8 125.58(17) . . ?
O2 C10 C8 111.19(15) . . ?
O2 C11 H11A 109.5 . . ?
O2 C11 H11B 109.5 . . ?
H11A C11 H11B 109.5 . . ?
O2 C11 H11C 109.5 . . ?
H11A C11 H11C 109.5 . . ?
H11B C11 H11C 109.5 . . ?
O3 C12 O4 124.20(16) . . ?
O3 C12 C9 125.36(16) . . ?
O4 C12 C9 110.37(15) . . ?
O4 C13 H13A 109.5 . . ?
O4 C13 H13B 109.5 . . ?
H13A C13 H13B 109.5 . . ?
O4 C13 H13C 109.5 . . ?
H13A C13 H13C 109.5 . . ?
H13B C13 H13C 109.5 . . ?
C19 C14 C15 120.81(16) . . ?
C19 C14 N1 121.20(15) . . ?
C15 C14 N1 117.91(15) . . ?
C16 C15 C14 118.65(16) . . ?
C16 C15 C20 118.97(16) . . ?
C14 C15 C20 122.38(16) . . ?
C17 C16 C15 121.13(17) . . ?
C17 C16 H16 119.4 . . ?
C15 C16 H16 119.4 . . ?
C16 C17 C18 119.71(17) . . ?
C16 C17 H17 120.1 . . ?
C18 C17 H17 120.1 . . ?
C18 C19 C14 118.09(16) . . ?
C18 C19 C23 118.18(16) . . ?
C14 C19 C23 123.69(16) . . ?
N2 C26 C6 112.22(15) . . ?
N2 C26 H26A 109.2 . . ?
C6 C26 H26A 109.2 . . ?
N2 C26 H26B 109.2 . . ?
C6 C26 H26B 109.2 . . ?
H26A C26 H26B 107.9 . . ?
C23 C25 H25A 109.5 . . ?
C23 C25 H25B 109.5 . . ?
H25A C25 H25B 109.5 . . ?
C23 C25 H25C 109.5 . . ?
H25A C25 H25C 109.5 . . ?
H25B C25 H25C 109.5 . . ?
C23 C24 H24A 109.5 . . ?
C23 C24 H24B 109.5 . . ?
H24A C24 H24B 109.5 . . ?
C23 C24 H24C 109.5 . . ?
H24A C24 H24C 109.5 . . ?
H24B C24 H24C 109.5 . . ?
C19 C23 C24 111.30(16) . . ?
C19 C23 C25 111.48(15) . . ?
C24 C23 C25 110.66(17) . . ?
C19 C23 H23 107.7 . . ?
C24 C23 H23 107.7 . . ?
C25 C23 H23 107.7 . . ?
C20 C22 H22A 109.5 . . ?
C20 C22 H22B 109.5 . . ?
H22A C22 H22B 109.5 . . ?
C20 C22 H22C 109.5 . . ?
H22A C22 H22C 109.5 . . ?
H22B C22 H22C 109.5 . . ?
C20 C21 H21A 109.5 . . ?
C20 C21 H21B 109.5 . . ?
H21A C21 H21B 109.5 . . ?
C20 C21 H21C 109.5 . . ?
H21A C21 H21C 109.5 . . ?
H21B C21 H21C 109.5 . . ?
C21 C20 C15 111.40(18) . . ?
C21 C20 C22 110.9(2) . . ?
C15 C20 C22 111.51(18) . . ?
C21 C20 H20 107.6 . . ?
C15 C20 H20 107.6 . . ?
C22 C20 H20 107.6 . . ?
C32 C27 N2 119.97(16) . . ?
C32 C27 C28 120.19(16) . . ?
N2 C27 C28 119.71(16) . . ?
C29 C28 C27 118.86(16) . . ?
C29 C28 C33 120.64(16) . . ?
C27 C28 C33 120.45(15) . . ?
C30 C29 C28 121.27(17) . . ?
C30 C29 H29 119.4 . . ?
C28 C29 H29 119.4 . . ?
C31 C30 C29 119.47(17) . . ?
C31 C30 H30 120.3 . . ?
C29 C30 H30 120.3 . . ?
C30 C31 C32 121.77(17) . . ?
C30 C31 H31 119.1 . . ?
C32 C31 H31 119.1 . . ?
C31 C32 C27 118.39(16) . . ?
C31 C32 C36 118.46(16) . . ?
C27 C32 C36 123.12(16) . . ?
C28 C33 C35 114.06(16) . . ?
C28 C33 C34 109.90(17) . . ?
C35 C33 C34 109.90(17) . . ?
C28 C33 H33 107.6 . . ?
C35 C33 H33 107.6 . . ?
C34 C33 H33 107.6 . . ?
C33 C34 H34A 109.5 . . ?
C33 C34 H34B 109.5 . . ?
H34A C34 H34B 109.5 . . ?
C33 C34 H34C 109.5 . . ?
H34A C34 H34C 109.5 . . ?
H34B C34 H34C 109.5 . . ?
C33 C35 H35A 109.5 . . ?
C33 C35 H35B 109.5 . . ?
H35A C35 H35B 109.5 . . ?
C33 C35 H35C 109.5 . . ?
H35A C35 H35C 109.5 . . ?
H35B C35 H35C 109.5 . . ?
C32 C36 C37 111.43(16) . . ?
C32 C36 C38 111.76(16) . . ?
C37 C36 C38 109.87(16) . . ?
C32 C36 H36 107.9 . . ?
C37 C36 H36 107.9 . . ?
C38 C36 H36 107.9 . . ?
C36 C37 H37A 109.5 . . ?
C36 C37 H37B 109.5 . . ?
H37A C37 H37B 109.5 . . ?
C36 C37 H37C 109.5 . . ?
H37A C37 H37C 109.5 . . ?
H37B C37 H37C 109.5 . . ?
C36 C38 H38A 109.5 . . ?
C36 C38 H38B 109.5 . . ?
H38A C38 H38B 109.5 . . ?
C36 C38 H38C 109.5 . . ?
H38A C38 H38C 109.5 . . ?
H38B C38 H38C 109.5 . . ?
C17 C18 C19 121.57(17) . . ?
C17 C18 H18 119.2 . . ?
C19 C18 H18 119.2 . . ?

loop_
_geom_bond_atom_site_label_1
_geom_bond_atom_site_label_2
_geom_bond_distance
_geom_bond_site_symmetry_2
_geom_bond_publ_flag
As1 C9 1.8300(17) . ?
As1 C1 1.8972(16) . ?
O1 C10 1.209(2) . ?
N1 C7 1.390(2) . ?
N1 C14 1.441(2) . ?
N1 H1 0.81(2) . ?
C1 C2 1.419(2) . ?
C1 C6 1.423(2) . ?
O2 C10 1.334(2) . ?
O2 C11 1.452(2) . ?
N2 C27 1.411(2) . ?
N2 C26 1.462(2) . ?
N2 H2 0.78(2) . ?
C2 C3 1.418(2) . ?
C2 C7 1.451(2) . ?
C3 C4 1.367(3) . ?
C3 H3 0.9500 . ?
O3 C12 1.206(2) . ?
C4 C5 1.402(3) . ?
C4 H4 0.9500 . ?
O4 C12 1.338(2) . ?
O4 C13 1.445(2) . ?
C5 C6 1.370(2) . ?
C5 H5 0.9500 . ?
C6 C26 1.519(2) . ?
C7 C8 1.404(2) . ?
C8 C9 1.413(2) . ?
C8 C10 1.495(2) . ?
C9 C12 1.492(2) . ?
C11 H11A 0.9800 . ?
C11 H11B 0.9800 . ?
C11 H11C 0.9800 . ?
C13 H13A 0.9800 . ?
C13 H13B 0.9800 . ?
C13 H13C 0.9800 . ?
C14 C19 1.405(2) . ?
C14 C15 1.410(2) . ?
C15 C16 1.392(2) . ?
C15 C20 1.517(2) . ?
C16 C17 1.380(3) . ?
C16 H16 0.9500 . ?
C17 C18 1.383(3) . ?
C17 H17 0.9500 . ?
C19 C18 1.395(3) . ?
C19 C23 1.525(2) . ?
C26 H26A 0.9900 . ?
C26 H26B 0.9900 . ?
C25 C23 1.532(3) . ?
C25 H25A 0.9800 . ?
C25 H25B 0.9800 . ?
C25 H25C 0.9800 . ?
C24 C23 1.529(3) . ?
C24 H24A 0.9800 . ?
C24 H24B 0.9800 . ?
C24 H24C 0.9800 . ?
C23 H23 1.0000 . ?
C22 C20 1.546(3) . ?
C22 H22A 0.9800 . ?
C22 H22B 0.9800 . ?
C22 H22C 0.9800 . ?
C21 C20 1.512(3) . ?
C21 H21A 0.9800 . ?
C21 H21B 0.9800 . ?
C21 H21C 0.9800 . ?
C20 H20 1.0000 . ?
C27 C32 1.410(2) . ?
C27 C28 1.413(2) . ?
C28 C29 1.390(2) . ?
C28 C33 1.519(3) . ?
C29 C30 1.384(3) . ?
C29 H29 0.9500 . ?
C30 C31 1.379(3) . ?
C30 H30 0.9500 . ?
C31 C32 1.394(2) . ?
C31 H31 0.9500 . ?
C32 C36 1.523(2) . ?
C33 C35 1.523(3) . ?
C33 C34 1.525(3) . ?
C33 H33 1.0000 . ?
C34 H34A 0.9800 . ?
C34 H34B 0.9800 . ?
C34 H34C 0.9800 . ?
C35 H35A 0.9800 . ?
C35 H35B 0.9800 . ?
C35 H35C 0.9800 . ?
C36 C37 1.529(3) . ?
C36 C38 1.533(3) . ?
C36 H36 1.0000 . ?
C37 H37A 0.9800 . ?
C37 H37B 0.9800 . ?
C37 H37C 0.9800 . ?
C38 H38A 0.9800 . ?
C38 H38B 0.9800 . ?
C38 H38C 0.9800 . ?
C18 H18 0.9500 . ?

loop_
_geom_hbond_atom_site_label_D
_geom_hbond_atom_site_label_H
_geom_hbond_atom_site_label_A
_geom_hbond_distance_DH
_geom_hbond_distance_HA
_geom_hbond_distance_DA
_geom_hbond_angle_DHA
_geom_hbond_site_symmetry_A
_geom_hbond_publ_flag
N1 H1 O1 0.81(2) 2.08(2) 2.758(2) 141(2) . yes
N2 H2 O3 0.78(2) 2.48(2) 3.149(2) 144(2) 2_666 yes
